data_1510919
loop_
_publ_author_name
'Jung, W.'
'Kluenter, W.'

_publ_section_title
;
 Sn5 Ir6 B2 und Sn4 Ir7 B3: Zinn-Iridiumboride mit eindimensionalen
 Ir/B-Verbaenden
;
_journal_name_full 'Zeitschrift fuer Anorganische und Allgemeine Chemie'
_journal_page_first 670
_journal_page_last 674
_journal_paper_doi 10.1002/zaac.19966220416
_journal_volume 622
_journal_year 1996
_chemical_formula_sum 'B3 Ir7 Sn4'
_chemical_name_systematic 'Sn4 Ir7 B3'
_space_group_IT_number 176
_symmetry_space_group_name_Hall '-P 6c'
_symmetry_space_group_name_H-M 'P 63/m'
_cell_angle_alpha 90
_cell_angle_beta 90
_cell_angle_gamma 120
_cell_formula_units_Z 2
_cell_length_a 9.2663
_cell_length_b 9.2663
_cell_length_c 5.6319
_cell_volume 418.792
_citation_journal_id_ASTM ZAACAB
_cod_data_source_file boron_448.cif
_cod_data_source_block B3Ir7Sn4
_cod_original_cell_volume 418.7919
_cod_database_code 1510919

loop_
_symmetry_equiv_pos_as_xyz
x,y,z
x-y,x,z+1/2
-y,x-y,z
-x,-y,z+1/2
-x+y,-x,z
y,-x+y,z+1/2
-x,-y,-z
-x+y,-x,-z-1/2
y,-x+y,-z
x,y,-z-1/2
x-y,x,-z
-y,x-y,-z-1/2

loop_
_atom_site_label
_atom_site_type_symbol
_atom_site_fract_x
_atom_site_fract_y
_atom_site_fract_z
_atom_site_occupancy
_atom_site_U_iso_or_equiv
Ir2 Ir 0.2313 0.8747 0.9987 1 0.0
Sn1 Sn 0.6667 0.3333 0.25 1 0.0
Sn2 Sn 0.4975 0.9088 0.25 1 0.0
B1 B 0.173 0.219 0.75 1 0.0
Ir1 Ir 0 0 0 1 0.0
